data_9005881
loop_
_publ_author_name
'Susaki, J.'

_publ_section_title
;
 CdGeO3-phase transformations at high pressure and temperature
 and structural refinement of the perovskite polymorph
;
_journal_name_full 'Physics and Chemistry of Minerals'
_journal_page_first 634
_journal_page_last 641
_journal_volume 16
_journal_year 1989
_chemical_formula_structural CdGeO3
_chemical_formula_sum 'Cd Ge O3'
_space_group_IT_number 62
_symmetry_space_group_name_Hall '-P 2c 2ab'
_symmetry_space_group_name_H-M 'P b n m'
_cell_angle_alpha 90
_cell_angle_beta 90
_cell_angle_gamma 90
_cell_length_a 5.2114
_cell_length_b 5.2608
_cell_length_c 7.4263
_cell_formula_units_Z 4
_cell_volume 203.600
_database_code_amcsd 0007463
_exptl_crystal_density_diffrn 7.602
_cod_database_code 9005881
_amcsd_formula_title CdGeO3

loop_
_space_group_symop_operation_xyz
x,y,z
x,y,1/2-z
-x,-y,1/2+z
1/2+x,1/2-y,1/2+z
1/2-x,1/2+y,1/2-z
1/2-x,1/2+y,z
1/2+x,1/2-y,-z
-x,-y,-z

loop_
_atom_site_aniso_label
_atom_site_aniso_U_11
_atom_site_aniso_U_22
_atom_site_aniso_U_33
_atom_site_aniso_U_12
_atom_site_aniso_U_13
_atom_site_aniso_U_23
Cd 0.00550 0.00771 0.00671 0.00069 0.00000 0.00000
Ge 0.00743 0.00196 0.00447 0.00056 0.00059 0.00020
O1 0.01445 0.00449 0.00475 0.00250 0.00000 0.00000
O2 0.00578 0.00505 0.01313 -0.00167 0.00098 -0.00218

loop_
_atom_site_label
_atom_site_fract_x
_atom_site_fract_y
_atom_site_fract_z
_atom_site_U_iso_or_equiv
Cd -0.00720 0.03180 0.25000 0.00659
Ge 0.00000 0.50000 0.00000 0.00456
O1 0.08780 0.47650 0.25000 0.00785
O2 0.70690 0.29020 0.04670 0.00798

loop_
_cod_related_entry_id
_cod_related_entry_database
_cod_related_entry_code
1 AMCSD 0007463
